data_7212660
loop_
_publ_author_name
'Mocilac, Pavle'
'Tallon, Mark'
'Lough, Alan J.'
'Gallagher, John F.'

_publ_section_title
;
 Synthesis, structural and conformational analysis of a 3 \\times 3 isomer
 grid based on nine methyl-N-(pyridyl)benzamides
;
_journal_issue 10
_journal_name_full CrystEngComm
_journal_page_first 3080
_journal_paper_doi 10.1039/c002986f
_journal_volume 12
_journal_year 2010
_chemical_formula_moiety 'C13 H12 N2 O'
_chemical_formula_sum 'C13 H12 N2 O'
_chemical_formula_weight 212.25
_chemical_melting_point 401.5
_chemical_name_common Mpm
_chemical_name_systematic
;
?
;
_space_group_IT_number 1
_symmetry_cell_setting triclinic
_symmetry_space_group_name_Hall 'P 1'
_symmetry_space_group_name_H-M 'P 1'
_atom_sites_solution_hydrogens geom
_atom_sites_solution_primary direct
_atom_sites_solution_secondary difmap
_audit_creation_method SHELXL-97
_cell_angle_alpha 89.078(3)
_cell_angle_beta 89.687(3)
_cell_angle_gamma 90.024(2)
_cell_formula_units_Z 4
_cell_length_a 5.2023(2)
_cell_length_b 7.7661(4)
_cell_length_c 26.5219(12)
_cell_measurement_reflns_used 34966
_cell_measurement_temperature 150(2)
_cell_measurement_theta_max 27.5
_cell_measurement_theta_min 2.55
_cell_volume 1071.37(8)
_computing_cell_refinement 'DENZO-SMN (Otwinowski and Minor, 1997)'
_computing_data_collection 'kappaCCD Server software (Nonius, 1997)'
_computing_data_reduction 'DENZO-SMN (Otwinowski and Minor, 1997)'
_computing_molecular_graphics 'PLATON (Spek, 2003)'
_computing_publication_material 'SHELXL97 and PREP8 (Ferguson, 1998)'
_computing_structure_refinement 'SHELXL97 (Sheldrick, 2008) and SORTX (McArdle, 1995)'
_computing_structure_solution 'SHELXS97 (Sheldrick, 2008)'
_diffrn_ambient_temperature 150(2)
_diffrn_measured_fraction_theta_full 0.947
_diffrn_measured_fraction_theta_max 0.947
_diffrn_measurement_device 'Nonius KappaCCD'
_diffrn_measurement_method '\f, \w scans with \k offsets'
_diffrn_radiation_monochromator graphite
_diffrn_radiation_source 'fine-focus sealed X-ray tube'
_diffrn_radiation_type MoK\a
_diffrn_radiation_wavelength 0.71073
_diffrn_reflns_av_R_equivalents 0.106
_diffrn_reflns_av_sigmaI/netI 0.086
_diffrn_reflns_limit_h_max 6
_diffrn_reflns_limit_h_min -6
_diffrn_reflns_limit_k_max 10
_diffrn_reflns_limit_k_min -10
_diffrn_reflns_limit_l_max 34
_diffrn_reflns_limit_l_min -34
_diffrn_reflns_number 14972
_diffrn_reflns_theta_full 27.73
_diffrn_reflns_theta_max 27.73
_diffrn_reflns_theta_min 2.62
_diffrn_standards_number 14973
_exptl_absorpt_coefficient_mu 0.085
_exptl_absorpt_correction_T_max 0.987
_exptl_absorpt_correction_T_min 0.790
_exptl_absorpt_correction_type multi-scan
_exptl_absorpt_process_details '(SORTAV; Blessing, 1995)'
_exptl_crystal_colour colourless
_exptl_crystal_density_diffrn 1.316
_exptl_crystal_density_method 'not measured'
_exptl_crystal_description block
_exptl_crystal_F_000 448
_exptl_crystal_size_max 0.40
_exptl_crystal_size_mid 0.25
_exptl_crystal_size_min 0.14
_refine_diff_density_max 0.23
_refine_diff_density_min -0.25
_refine_diff_density_rms 0.05
_refine_ls_extinction_method none
_refine_ls_goodness_of_fit_ref 1.050
_refine_ls_hydrogen_treatment mixed
_refine_ls_matrix_type full
_refine_ls_number_parameters 597
_refine_ls_number_reflns 4770
_refine_ls_number_restraints 3
_refine_ls_restrained_S_all 1.050
_refine_ls_R_factor_all 0.0920
_refine_ls_R_factor_gt 0.0592
_refine_ls_shift/su_max 0.000
_refine_ls_shift/su_mean 0.000
_refine_ls_structure_factor_coef Fsqd
_refine_ls_weighting_details 'w=1/[\s^2^(Fo^2^)+(0.0652P)^2^+0.2613P] where P=(Fo^2^+2Fc^2^)/3'
_refine_ls_weighting_scheme calc
_refine_ls_wR_factor_gt 0.1334
_refine_ls_wR_factor_ref 0.1538
_reflns_number_gt 3453
_reflns_number_total 4770
_reflns_threshold_expression I>2\s(I)
_cod_data_source_file c002986f.txt
_cod_data_source_block Mpm_9-05
_cod_depositor_comments
;
The following automatic conversions were performed:

'_symmetry_cell_setting' value 'Triclinic' changed to 'triclinic'
according to /home/saulius/struct/CIF-dictionaries/cif_core.dic
dictionary named 'cif_core.dic' version 2.4.2 from 2011-04-26.

Automatic conversion script
Id: cif_fix_values 1891 2012-01-12 08:04:46Z andrius 
;
_cod_database_code 7212660

loop_
_symmetry_equiv_pos_as_xyz
'x, y, z'

loop_
_atom_site_label
_atom_site_type_symbol
_atom_site_fract_x
_atom_site_fract_y
_atom_site_fract_z
_atom_site_U_iso_or_equiv
_atom_site_adp_type
_atom_site_occupancy
_atom_site_symmetry_multiplicity
_atom_site_calc_flag
_atom_site_refinement_flags
O1A O 0.4339(6) 0.0163(5) 0.16578(13) 0.0462(8) Uani 1 1 d .
C1A C 0.2082(9) 0.0090(6) 0.15172(19) 0.0385(11) Uani 1 1 d .
N1A N 0.0074(8) -0.0002(5) 0.18439(16) 0.0379(9) Uani 1 1 d .
H1A H -0.115(11) 0.024(8) 0.172(2) 0.06(2) Uiso 1 1 d .
C11A C 0.1413(9) 0.0059(5) 0.09674(17) 0.0363(10) Uani 1 1 d .
C12A C 0.3066(9) 0.0874(6) 0.06389(18) 0.0412(11) Uani 1 1 d .
H12A H 0.4550 0.1438 0.0763 0.049 Uiso 1 1 calc R
C13A C 0.2576(10) 0.0878(6) 0.01265(18) 0.0431(11) Uani 1 1 d .
H13A H 0.3717 0.1469 -0.0097 0.052 Uiso 1 1 calc R
C14A C 0.0403(9) 0.0015(6) -0.00727(18) 0.0400(11) Uani 1 1 d .
C15A C -0.1211(9) -0.0806(5) 0.02562(18) 0.0408(11) Uani 1 1 d .
H15A H -0.2665 -0.1401 0.0132 0.049 Uiso 1 1 calc R
C16A C -0.0760(8) -0.0786(5) 0.07728(18) 0.0389(11) Uani 1 1 d .
H16A H -0.1929 -0.1348 0.0997 0.047 Uiso 1 1 calc R
C17A C -0.0151(11) 0.0016(7) -0.06327(19) 0.0522(13) Uani 1 1 d .
H17A H -0.0996 -0.1066 -0.0720 0.078 Uiso 1 1 calc R
H17B H 0.1466 0.0129 -0.0822 0.078 Uiso 1 1 calc R
H17C H -0.1280 0.0986 -0.0718 0.078 Uiso 1 1 calc R
C21A C 0.0305(8) -0.0032(5) 0.23761(17) 0.0353(10) Uani 1 1 d .
C22A C -0.1582(9) 0.0793(6) 0.26634(18) 0.0407(11) Uani 1 1 d .
H22A H -0.2943 0.1368 0.2493 0.049 Uiso 1 1 calc R
N23A N -0.1551(7) 0.0806(5) 0.31692(15) 0.0446(10) Uani 1 1 d .
C24A C 0.0391(9) -0.0007(6) 0.33985(19) 0.0441(11) Uani 1 1 d .
H24A H 0.0432 -0.0017 0.3757 0.053 Uiso 1 1 calc R
C25A C 0.2341(9) -0.0832(6) 0.31435(19) 0.0429(11) Uani 1 1 d .
H25A H 0.3703 -0.1369 0.3324 0.052 Uiso 1 1 calc R
C26A C 0.2291(9) -0.0871(6) 0.26220(19) 0.0418(11) Uani 1 1 d .
H26A H 0.3585 -0.1458 0.2438 0.050 Uiso 1 1 calc R
O1B O 0.1696(6) 0.4870(5) 0.12199(13) 0.0468(9) Uani 1 1 d .
C1B C 0.3961(8) 0.4944(5) 0.13664(18) 0.0362(10) Uani 1 1 d .
N1B N 0.5975(8) 0.5011(5) 0.10461(15) 0.0362(9) Uani 1 1 d .
H1B H 0.750(9) 0.491(5) 0.1175(17) 0.028(12) Uiso 1 1 d .
C11B C 0.4592(8) 0.4958(5) 0.19129(17) 0.0347(10) Uani 1 1 d .
C12B C 0.2919(8) 0.4145(6) 0.22415(17) 0.0375(10) Uani 1 1 d .
H12B H 0.1438 0.3582 0.2116 0.045 Uiso 1 1 calc R
C13B C 0.3390(9) 0.4147(6) 0.27578(18) 0.0432(11) Uani 1 1 d .
H13B H 0.2241 0.3554 0.2980 0.052 Uiso 1 1 calc R
C14B C 0.5512(9) 0.5000(6) 0.29582(18) 0.0416(11) Uani 1 1 d .
C15B C 0.7168(9) 0.5812(6) 0.26358(18) 0.0414(11) Uani 1 1 d .
H15B H 0.8617 0.6400 0.2765 0.050 Uiso 1 1 calc R
C16B C 0.6764(9) 0.5791(6) 0.21176(18) 0.0409(11) Uani 1 1 d .
H16B H 0.7964 0.6344 0.1898 0.049 Uiso 1 1 calc R
C17B C 0.6039(11) 0.5000(7) 0.35190(18) 0.0538(13) Uani 1 1 d .
H17D H 0.7296 0.4101 0.3602 0.081 Uiso 1 1 calc R
H17E H 0.4438 0.4775 0.3705 0.081 Uiso 1 1 calc R
H17F H 0.6725 0.6125 0.3613 0.081 Uiso 1 1 calc R
C21B C 0.5785(8) 0.5044(5) 0.05119(16) 0.0343(10) Uani 1 1 d .
C22B C 0.7723(9) 0.4257(6) 0.02325(18) 0.0393(10) Uani 1 1 d .
H22B H 0.9061 0.3687 0.0412 0.047 Uiso 1 1 calc R
N23B N 0.7816(8) 0.4254(5) -0.02720(15) 0.0443(10) Uani 1 1 d .
C24B C 0.5884(9) 0.5059(6) -0.05106(19) 0.0422(11) Uani 1 1 d .
H24B H 0.5886 0.5074 -0.0869 0.051 Uiso 1 1 calc R
C25B C 0.3875(9) 0.5873(6) -0.02614(18) 0.0415(11) Uani 1 1 d .
H25B H 0.2549 0.6425 -0.0448 0.050 Uiso 1 1 calc R
C26B C 0.3819(9) 0.5875(6) 0.02625(18) 0.0391(11) Uani 1 1 d .
H26B H 0.2476 0.6429 0.0442 0.047 Uiso 1 1 calc R
O1C O 0.9618(6) 0.0606(4) 0.61612(12) 0.0454(8) Uani 1 1 d .
C1C C 0.7363(9) 0.0327(5) 0.62682(17) 0.0362(10) Uani 1 1 d .
N1C N 0.5422(8) 0.0423(5) 0.59224(15) 0.0379(9) Uani 1 1 d .
H1C H 0.415(9) 0.041(5) 0.6018(16) 0.020(12) Uiso 1 1 d .
C11C C 0.6569(8) -0.0168(5) 0.67910(16) 0.0359(9) Uani 1 1 d .
C12C C 0.8166(9) 0.0332(5) 0.71893(17) 0.0387(10) Uani 1 1 d .
H12C H 0.9685 0.0971 0.7117 0.046 Uiso 1 1 calc R
C13C C 0.7566(9) -0.0089(6) 0.76790(18) 0.0419(10) Uani 1 1 d .
H13C H 0.8629 0.0285 0.7946 0.050 Uiso 1 1 calc R
C14C C 0.5380(10) -0.1070(5) 0.77817(17) 0.0430(11) Uani 1 1 d .
C15C C 0.3820(9) -0.1588(5) 0.73778(18) 0.0423(10) Uani 1 1 d .
H15C H 0.2333 -0.2264 0.7446 0.051 Uiso 1 1 calc R
C16C C 0.4406(9) -0.1134(5) 0.68865(17) 0.0399(10) Uani 1 1 d .
H16C H 0.3331 -0.1484 0.6618 0.048 Uiso 1 1 calc R
C17C C 0.4717(11) -0.1589(6) 0.83143(18) 0.0528(12) Uani 1 1 d .
H17G H 0.2877 -0.1853 0.8338 0.079 Uiso 1 1 calc R
H17H H 0.5125 -0.0642 0.8540 0.079 Uiso 1 1 calc R
H17I H 0.5714 -0.2610 0.8412 0.079 Uiso 1 1 calc R
C21C C 0.5669(8) 0.0667(5) 0.54008(17) 0.0351(10) Uani 1 1 d .
C22C C 0.3781(9) -0.0012(6) 0.50787(18) 0.0420(10) Uani 1 1 d .
H22C H 0.2399 -0.0627 0.5233 0.050 Uiso 1 1 calc R
N23C N 0.3773(7) 0.0136(5) 0.45810(15) 0.0459(9) Uani 1 1 d .
C24C C 0.5730(10) 0.1000(6) 0.43789(19) 0.0453(11) Uani 1 1 d .
H24C H 0.5802 0.1130 0.4022 0.054 Uiso 1 1 calc R
C25C C 0.7687(9) 0.1727(5) 0.46623(18) 0.0431(10) Uani 1 1 d .
H25C H 0.9047 0.2328 0.4496 0.052 Uiso 1 1 calc R
C26C C 0.7677(8) 0.1584(5) 0.51886(16) 0.0389(10) Uani 1 1 d .
H26C H 0.8978 0.2090 0.5388 0.047 Uiso 1 1 calc R
O1D O 0.4684(6) 0.4309(4) 0.67603(12) 0.0438(8) Uani 1 1 d .
C1D C 0.2434(9) 0.4588(5) 0.66480(17) 0.0370(10) Uani 1 1 d .
N1D N 0.0487(8) 0.4479(5) 0.69880(14) 0.0366(9) Uani 1 1 d .
H1D H -0.108(10) 0.467(6) 0.6902(19) 0.048(15) Uiso 1 1 d .
C11D C 0.1651(8) 0.5065(5) 0.61267(16) 0.0362(9) Uani 1 1 d .
C12D C 0.3218(9) 0.4581(5) 0.57312(17) 0.0409(10) Uani 1 1 d .
H12D H 0.4736 0.3941 0.5800 0.049 Uiso 1 1 calc R
C13D C 0.2618(9) 0.5010(6) 0.52365(17) 0.0428(11) Uani 1 1 d .
H13D H 0.3700 0.4634 0.4970 0.051 Uiso 1 1 calc R
C14D C 0.0479(9) 0.5971(6) 0.51278(19) 0.0429(11) Uani 1 1 d .
C15D C -0.1111(9) 0.6492(5) 0.55301(18) 0.0433(11) Uani 1 1 d .
H15D H -0.2602 0.7160 0.5461 0.052 Uiso 1 1 calc R
C16D C -0.0533(9) 0.6046(5) 0.60202(18) 0.0424(10) Uani 1 1 d .
H16D H -0.1623 0.6406 0.6287 0.051 Uiso 1 1 calc R
C17D C -0.0204(11) 0.6473(6) 0.45994(19) 0.0560(13) Uani 1 1 d .
H17J H 0.0502 0.7616 0.4520 0.084 Uiso 1 1 calc R
H17K H -0.2079 0.6501 0.4565 0.084 Uiso 1 1 calc R
H17L H 0.0516 0.5632 0.4366 0.084 Uiso 1 1 calc R
C21D C 0.0752(8) 0.4245(5) 0.75135(17) 0.0356(10) Uani 1 1 d .
C22D C -0.1147(9) 0.4947(6) 0.78178(17) 0.0411(10) Uani 1 1 d .
H22D H -0.2512 0.5562 0.7661 0.049 Uiso 1 1 calc R
N23D N -0.1149(8) 0.4802(5) 0.83194(15) 0.0464(9) Uani 1 1 d .
C24D C 0.0775(9) 0.3953(6) 0.85298(19) 0.0439(11) Uani 1 1 d .
H24D H 0.0806 0.3844 0.8887 0.053 Uiso 1 1 calc R
C25D C 0.2750(9) 0.3214(6) 0.82564(17) 0.0428(11) Uani 1 1 d .
H25D H 0.4106 0.2629 0.8426 0.051 Uiso 1 1 calc R
C26D C 0.2737(9) 0.3332(5) 0.77356(17) 0.0408(10) Uani 1 1 d .
H26D H 0.4040 0.2807 0.7538 0.049 Uiso 1 1 calc R

loop_
_atom_site_aniso_label
_atom_site_aniso_U_11
_atom_site_aniso_U_22
_atom_site_aniso_U_33
_atom_site_aniso_U_23
_atom_site_aniso_U_13
_atom_site_aniso_U_12
O1A 0.0343(19) 0.061(2) 0.043(2) 0.0004(16) 0.0017(14) -0.0024(15)
C1A 0.035(3) 0.034(2) 0.046(3) -0.0044(19) 0.001(2) 0.0012(18)
N1A 0.035(2) 0.043(2) 0.035(2) 0.0014(17) 0.0004(18) -0.0006(17)
C11A 0.036(3) 0.034(2) 0.038(3) 0.0015(18) 0.0005(19) 0.0017(18)
C12A 0.041(3) 0.035(2) 0.048(3) -0.005(2) -0.002(2) -0.0037(19)
C13A 0.051(3) 0.036(2) 0.042(3) 0.003(2) 0.003(2) -0.001(2)
C14A 0.049(3) 0.034(2) 0.037(3) -0.0011(19) -0.002(2) 0.007(2)
C15A 0.040(3) 0.038(2) 0.044(3) 0.000(2) -0.001(2) -0.0029(19)
C16A 0.038(3) 0.037(2) 0.042(3) 0.004(2) -0.001(2) -0.0029(19)
C17A 0.065(4) 0.049(3) 0.042(3) 0.002(2) 0.000(2) 0.004(2)
C21A 0.036(2) 0.032(2) 0.038(3) 0.0018(18) 0.0008(19) -0.0061(17)
C22A 0.039(3) 0.043(2) 0.040(3) 0.002(2) 0.002(2) -0.0024(19)
N23A 0.045(2) 0.050(2) 0.039(2) -0.0019(18) 0.0036(18) -0.0005(18)
C24A 0.047(3) 0.049(3) 0.037(3) 0.000(2) -0.006(2) -0.007(2)
C25A 0.048(3) 0.040(2) 0.041(3) 0.004(2) -0.005(2) 0.000(2)
C26A 0.041(3) 0.038(2) 0.047(3) 0.001(2) -0.001(2) 0.002(2)
O1B 0.0347(19) 0.061(2) 0.045(2) 0.0017(16) -0.0022(14) -0.0017(15)
C1B 0.035(3) 0.032(2) 0.042(3) 0.0024(19) 0.002(2) -0.0023(18)
N1B 0.031(2) 0.041(2) 0.037(2) 0.0005(16) -0.0024(17) -0.0009(16)
C11B 0.029(2) 0.037(2) 0.038(3) 0.0027(19) -0.0005(18) 0.0000(18)
C12B 0.032(2) 0.040(2) 0.040(3) 0.0041(19) 0.0013(19) -0.0011(18)
C13B 0.048(3) 0.039(2) 0.042(3) 0.004(2) 0.004(2) -0.002(2)
C14B 0.052(3) 0.037(2) 0.036(3) 0.0019(19) -0.004(2) 0.005(2)
C15B 0.044(3) 0.038(2) 0.043(3) -0.004(2) -0.008(2) 0.003(2)
C16B 0.042(3) 0.041(2) 0.040(3) 0.002(2) 0.001(2) -0.003(2)
C17B 0.072(4) 0.058(3) 0.032(3) 0.000(2) -0.006(2) 0.002(3)
C21B 0.038(3) 0.034(2) 0.031(3) -0.0008(18) 0.0004(18) -0.0080(18)
C22B 0.036(3) 0.039(2) 0.043(3) -0.0012(19) -0.002(2) -0.0005(18)
N23B 0.045(2) 0.047(2) 0.040(3) -0.0019(17) 0.0028(18) -0.0021(18)
C24B 0.046(3) 0.044(3) 0.036(3) 0.000(2) 0.000(2) -0.006(2)
C25B 0.043(3) 0.041(2) 0.041(3) 0.0024(19) -0.007(2) -0.001(2)
C26B 0.033(2) 0.040(2) 0.044(3) 0.001(2) -0.002(2) -0.0065(19)
O1C 0.0396(19) 0.0492(18) 0.047(2) 0.0037(14) 0.0004(14) -0.0041(14)
C1C 0.038(3) 0.028(2) 0.042(3) 0.0016(17) -0.0005(19) 0.0006(17)
N1C 0.033(2) 0.041(2) 0.040(3) 0.0059(16) 0.0039(19) -0.0021(17)
C11C 0.041(3) 0.031(2) 0.035(2) 0.0005(17) -0.0007(19) 0.0012(18)
C12C 0.039(2) 0.035(2) 0.043(3) -0.0005(18) -0.0052(19) 0.0012(18)
C13C 0.046(3) 0.038(2) 0.042(3) -0.0013(19) -0.007(2) 0.0013(19)
C14C 0.059(3) 0.031(2) 0.039(3) 0.0026(19) -0.003(2) 0.006(2)
C15C 0.044(3) 0.034(2) 0.048(3) 0.0044(19) -0.001(2) -0.0038(19)
C16C 0.042(3) 0.035(2) 0.043(3) 0.0032(18) -0.004(2) -0.0026(18)
C17C 0.066(3) 0.048(3) 0.044(3) 0.006(2) 0.003(2) 0.002(2)
C21C 0.039(2) 0.033(2) 0.033(3) 0.0019(17) -0.0030(18) -0.0005(17)
C22C 0.039(3) 0.040(2) 0.047(3) -0.0002(19) -0.001(2) -0.0033(19)
N23C 0.048(2) 0.048(2) 0.042(2) 0.0033(17) -0.0019(18) -0.0051(18)
C24C 0.055(3) 0.047(3) 0.034(3) 0.004(2) 0.004(2) -0.003(2)
C25C 0.044(3) 0.039(2) 0.046(3) 0.0065(19) 0.006(2) -0.0037(19)
C26C 0.040(3) 0.036(2) 0.041(3) -0.0009(18) 0.0004(19) -0.0026(18)
O1D 0.0362(19) 0.0488(17) 0.046(2) 0.0065(14) 0.0017(14) 0.0019(14)
C1D 0.039(3) 0.0277(19) 0.044(3) 0.0002(17) -0.003(2) -0.0033(17)
N1D 0.034(2) 0.041(2) 0.034(2) 0.0012(16) -0.0004(17) 0.0012(16)
C11D 0.036(2) 0.033(2) 0.039(2) 0.0026(17) -0.0019(18) -0.0026(17)
C12D 0.046(3) 0.034(2) 0.043(3) -0.0006(18) -0.001(2) -0.0033(18)
C13D 0.055(3) 0.038(2) 0.035(2) 0.0008(18) 0.005(2) -0.009(2)
C14D 0.052(3) 0.033(2) 0.044(3) 0.0036(19) -0.005(2) -0.010(2)
C15D 0.046(3) 0.035(2) 0.049(3) 0.0070(19) -0.004(2) -0.0010(19)
C16D 0.043(3) 0.035(2) 0.048(3) 0.0030(19) 0.001(2) 0.0008(19)
C17D 0.072(4) 0.048(3) 0.048(3) 0.005(2) -0.007(3) -0.009(3)
C21D 0.039(3) 0.031(2) 0.037(3) 0.0033(18) -0.0020(19) -0.0043(18)
C22D 0.041(3) 0.040(2) 0.042(3) 0.0026(18) -0.0023(19) 0.0010(18)
N23D 0.048(2) 0.050(2) 0.041(2) 0.0026(17) 0.0029(18) 0.0010(18)
C24D 0.052(3) 0.044(3) 0.036(3) 0.002(2) -0.002(2) -0.009(2)
C25D 0.043(3) 0.041(2) 0.044(3) 0.0099(19) -0.004(2) -0.0047(19)
C26D 0.041(3) 0.040(2) 0.042(3) 0.0040(18) -0.0003(19) -0.0007(19)

loop_
_atom_type_symbol
_atom_type_description
_atom_type_scat_dispersion_real
_atom_type_scat_dispersion_imag
_atom_type_scat_source
C C 0.0033 0.0016 'International Tables Vol C Tables 4.2.6.8 and 6.1.1.4'
H H 0.0000 0.0000 'International Tables Vol C Tables 4.2.6.8 and 6.1.1.4'
N N 0.0061 0.0033 'International Tables Vol C Tables 4.2.6.8 and 6.1.1.4'
O O 0.0106 0.0060 'International Tables Vol C Tables 4.2.6.8 and 6.1.1.4'

loop_
_geom_angle_atom_site_label_1
_geom_angle_atom_site_label_2
_geom_angle_atom_site_label_3
_geom_angle
O1A C1A N1A 122.7(5)
O1A C1A C11A 121.4(4)
N1A C1A C11A 115.9(4)
C1A N1A C21A 124.6(4)
C1A N1A H1A 112(5)
C21A N1A H1A 121(5)
C12A C11A C16A 118.8(4)
C12A C11A C1A 117.1(4)
C16A C11A C1A 124.1(4)
C11A C12A C13A 120.0(4)
C11A C12A H12A 120.0
C13A C12A H12A 120.0
C12A C13A C14A 121.5(4)
C12A C13A H13A 119.3
C14A C13A H13A 119.3
C15A C14A C13A 118.0(4)
C15A C14A C17A 120.2(4)
C13A C14A C17A 121.8(4)
C14A C15A C16A 120.8(4)
C14A C15A H15A 119.6
C16A C15A H15A 119.6
C15A C16A C11A 120.8(4)
C15A C16A H16A 119.6
C11A C16A H16A 119.6
C14A C17A H17A 109.5
C14A C17A H17B 109.5
H17A C17A H17B 109.5
C14A C17A H17C 109.5
H17A C17A H17C 109.5
H17B C17A H17C 109.5
C26A C21A C22A 118.9(4)
C26A C21A N1A 122.5(4)
C22A C21A N1A 118.6(4)
N23A C22A C21A 122.8(4)
N23A C22A H22A 118.6
C21A C22A H22A 118.6
C24A N23A C22A 117.2(4)
N23A C24A C25A 123.5(5)
N23A C24A H24A 118.2
C25A C24A H24A 118.2
C24A C25A C26A 119.3(4)
C24A C25A H25A 120.3
C26A C25A H25A 120.3
C21A C26A C25A 118.2(4)
C21A C26A H26A 120.9
C25A C26A H26A 120.9
O1B C1B N1B 122.7(4)
O1B C1B C11B 121.3(4)
N1B C1B C11B 116.0(4)
C1B N1B C21B 124.8(4)
C1B N1B H1B 117(3)
C21B N1B H1B 117(3)
C12B C11B C16B 117.9(4)
C12B C11B C1B 117.7(4)
C16B C11B C1B 124.4(4)
C11B C12B C13B 120.1(4)
C11B C12B H12B 119.9
C13B C12B H12B 119.9
C12B C13B C14B 121.7(4)
C12B C13B H13B 119.2
C14B C13B H13B 119.2
C15B C14B C13B 118.5(4)
C15B C14B C17B 119.6(5)
C13B C14B C17B 121.9(4)
C14B C15B C16B 120.7(4)
C14B C15B H15B 119.7
C16B C15B H15B 119.7
C15B C16B C11B 121.1(4)
C15B C16B H16B 119.5
C11B C16B H16B 119.5
C14B C17B H17D 109.5
C14B C17B H17E 109.5
H17D C17B H17E 109.5
C14B C17B H17F 109.5
H17D C17B H17F 109.5
H17E C17B H17F 109.5
C26B C21B C22B 119.2(4)
C26B C21B N1B 122.4(4)
C22B C21B N1B 118.3(4)
N23B C22B C21B 124.1(4)
N23B C22B H22B 118.0
C21B C22B H22B 118.0
C22B N23B C24B 116.1(4)
N23B C24B C25B 123.5(5)
N23B C24B H24B 118.3
C25B C24B H24B 118.3
C26B C25B C24B 119.6(4)
C26B C25B H25B 120.2
C24B C25B H25B 120.2
C21B C26B C25B 117.5(4)
C21B C26B H26B 121.3
C25B C26B H26B 121.3
O1C C1C N1C 123.2(4)
O1C C1C C11C 121.2(4)
N1C C1C C11C 115.6(4)
C1C N1C C21C 127.1(4)
C1C N1C H1C 117(4)
C21C N1C H1C 116(4)
C16C C11C C12C 120.3(4)
C16C C11C C1C 121.8(4)
C12C C11C C1C 117.9(4)
C13C C12C C11C 121.0(4)
C13C C12C H12C 119.5
C11C C12C H12C 119.5
C12C C13C C14C 119.3(4)
C12C C13C H13C 120.4
C14C C13C H13C 120.4
C13C C14C C15C 119.1(4)
C13C C14C C17C 120.4(4)
C15C C14C C17C 120.6(5)
C16C C15C C14C 121.4(4)
C16C C15C H15C 119.3
C14C C15C H15C 119.3
C11C C16C C15C 118.8(4)
C11C C16C H16C 120.6
C15C C16C H16C 120.6
C14C C17C H17G 109.5
C14C C17C H17H 109.5
H17G C17C H17H 109.5
C14C C17C H17I 109.5
H17G C17C H17I 109.5
H17H C17C H17I 109.5
C26C C21C N1C 122.1(4)
C26C C21C C22C 118.5(4)
N1C C21C C22C 119.5(4)
N23C C22C C21C 125.6(4)
N23C C22C H22C 117.2
C21C C22C H22C 117.2
C22C N23C C24C 115.6(4)
N23C C24C C25C 123.4(5)
N23C C24C H24C 118.3
C25C C24C H24C 118.3
C24C C25C C26C 120.9(4)
C24C C25C H25C 119.6
C26C C25C H25C 119.6
C21C C26C C25C 116.0(4)
C21C C26C H26C 122.0
C25C C26C H26C 122.0
O1D C1D N1D 122.7(4)
O1D C1D C11D 122.2(4)
N1D C1D C11D 115.1(4)
C1D N1D C21D 126.0(4)
C1D N1D H1D 121(3)
C21D N1D H1D 112(3)
C12D C11D C16D 118.6(4)
C12D C11D C1D 118.5(4)
C16D C11D C1D 122.9(4)
C11D C12D C13D 121.3(4)
C11D C12D H12D 119.4
C13D C12D H12D 119.4
C14D C13D C12D 120.6(4)
C14D C13D H13D 119.7
C12D C13D H13D 119.7
C13D C14D C15D 118.5(4)
C13D C14D C17D 121.9(5)
C15D C14D C17D 119.6(4)
C16D C15D C14D 120.9(4)
C16D C15D H15D 119.6
C14D C15D H15D 119.6
C15D C16D C11D 120.2(5)
C15D C16D H16D 119.9
C11D C16D H16D 119.9
C14D C17D H17J 109.5
C14D C17D H17K 109.5
H17J C17D H17K 109.5
C14D C17D H17L 109.5
H17J C17D H17L 109.5
H17K C17D H17L 109.5
C26D C21D C22D 119.1(4)
C26D C21D N1D 123.8(4)
C22D C21D N1D 117.1(4)
N23D C22D C21D 123.3(4)
N23D C22D H22D 118.4
C21D C22D H22D 118.4
C24D N23D C22D 117.3(4)
N23D C24D C25D 123.4(5)
N23D C24D H24D 118.3
C25D C24D H24D 118.3
C26D C25D C24D 119.6(4)
C26D C25D H25D 120.2
C24D C25D H25D 120.2
C21D C26D C25D 117.3(4)
C21D C26D H26D 121.3
C25D C26D H26D 121.3

loop_
_geom_bond_atom_site_label_1
_geom_bond_atom_site_label_2
_geom_bond_distance
O1A C1A 1.235(5)
C1A N1A 1.355(6)
C1A C11A 1.502(7)
N1A C21A 1.417(6)
N1A H1A 0.74(6)
C11A C12A 1.369(6)
C11A C16A 1.411(6)
C12A C13A 1.384(6)
C12A H12A 0.9500
C13A C14A 1.422(7)
C13A H13A 0.9500
C14A C15A 1.359(6)
C14A C17A 1.514(6)
C15A C16A 1.392(6)
C15A H15A 0.9500
C16A H16A 0.9500
C17A H17A 0.9800
C17A H17B 0.9800
C17A H17C 0.9800
C21A C26A 1.383(6)
C21A C22A 1.401(7)
C22A N23A 1.342(6)
C22A H22A 0.9500
N23A C24A 1.336(6)
C24A C25A 1.380(7)
C24A H24A 0.9500
C25A C26A 1.384(6)
C25A H25A 0.9500
C26A H26A 0.9500
O1B C1B 1.244(5)
C1B N1B 1.346(6)
C1B C11B 1.488(6)
N1B C21B 1.421(6)
N1B H1B 0.87(5)
C11B C12B 1.375(6)
C11B C16B 1.417(6)
C12B C13B 1.392(6)
C12B H12B 0.9500
C13B C14B 1.399(7)
C13B H13B 0.9500
C14B C15B 1.358(7)
C14B C17B 1.514(6)
C15B C16B 1.392(6)
C15B H15B 0.9500
C16B H16B 0.9500
C17B H17D 0.9800
C17B H17E 0.9800
C17B H17F 0.9800
C21B C26B 1.376(6)
C21B C22B 1.395(6)
C22B N23B 1.339(6)
C22B H22B 0.9500
N23B C24B 1.340(6)
C24B C25B 1.391(7)
C24B H24B 0.9500
C25B C26B 1.390(6)
C25B H25B 0.9500
C26B H26B 0.9500
O1C C1C 1.224(5)
C1C N1C 1.369(6)
C1C C11C 1.489(6)
N1C C21C 1.398(6)
N1C H1C 0.71(4)
C11C C16C 1.373(6)
C11C C12C 1.407(6)
C12C C13C 1.369(6)
C12C H12C 0.9500
C13C C14C 1.392(7)
C13C H13C 0.9500
C14C C15C 1.411(6)
C14C C17C 1.501(7)
C15C C16C 1.377(6)
C15C H15C 0.9500
C16C H16C 0.9500
C17C H17G 0.9800
C17C H17H 0.9800
C17C H17I 0.9800
C21C C26C 1.377(6)
C21C C22C 1.413(6)
C22C N23C 1.323(6)
C22C H22C 0.9500
N23C C24C 1.325(6)
C24C C25C 1.394(7)
C24C H24C 0.9500
C25C C26C 1.398(6)
C25C H25C 0.9500
C26C H26C 0.9500
O1D C1D 1.228(5)
C1D N1D 1.354(6)
C1D C11D 1.485(6)
N1D C21D 1.410(6)
N1D H1D 0.86(5)
C11D C12D 1.382(6)
C11D C16D 1.396(6)
C12D C13D 1.386(6)
C12D H12D 0.9500
C13D C14D 1.370(7)
C13D H13D 0.9500
C14D C15D 1.411(7)
C14D C17D 1.493(7)
C15D C16D 1.375(6)
C15D H15D 0.9500
C16D H16D 0.9500
C17D H17J 0.9800
C17D H17K 0.9800
C17D H17L 0.9800
C21D C26D 1.382(6)
C21D C22D 1.390(6)
C22D N23D 1.333(6)
C22D H22D 0.9500
N23D C24D 1.320(6)
C24D C25D 1.385(7)
C24D H24D 0.9500
C25D C26D 1.383(6)
C25D H25D 0.9500
C26D H26D 0.9500

loop_
_geom_hbond_atom_site_label_D
_geom_hbond_atom_site_label_H
_geom_hbond_atom_site_label_A
_geom_hbond_distance_DH
_geom_hbond_distance_HA
_geom_hbond_distance_DA
_geom_hbond_angle_DHA
_geom_hbond_site_symmetry_A
_geom_hbond_publ_flag
N1A H1A O1A 0.74(6) 2.35(6) 3.029(6) 153(6) 1_455 yes
N1B H1B O1B 0.87(5) 2.19(5) 3.016(5) 160(4) 1_655 yes
N1C H1C O1C 0.71(4) 2.39(4) 3.085(6) 167(5) 1_455 yes
N1D H1D O1D 0.86(5) 2.26(5) 3.085(5) 162(5) 1_455 yes
C26A H26A O1A 0.95 2.43 2.868(6) 108 . yes
C26B H26B O1B 0.95 2.41 2.860(6) 109 . yes
C26C H26C O1C 0.95 2.36 2.866(5) 113 . yes
C26D H26D O1D 0.95 2.38 2.864(6) 111 . yes

loop_
_geom_torsion_atom_site_label_1
_geom_torsion_atom_site_label_2
_geom_torsion_atom_site_label_3
_geom_torsion_atom_site_label_4
_geom_torsion
O1A C1A N1A C21A -0.2(7)
C11A C1A N1A C21A 178.5(4)
O1A C1A C11A C12A -29.3(6)
N1A C1A C11A C12A 152.0(4)
O1A C1A C11A C16A 149.1(4)
N1A C1A C11A C16A -29.6(6)
C16A C11A C12A C13A 0.8(6)
C1A C11A C12A C13A 179.3(4)
C11A C12A C13A C14A -1.4(7)
C12A C13A C14A C15A 0.7(7)
C12A C13A C14A C17A 179.8(4)
C13A C14A C15A C16A 0.7(6)
C17A C14A C15A C16A -178.5(4)
C14A C15A C16A C11A -1.2(6)
C12A C11A C16A C15A 0.5(6)
C1A C11A C16A C15A -177.9(4)
C1A N1A C21A C26A -36.3(6)
C1A N1A C21A C22A 145.0(5)
C26A C21A C22A N23A 0.0(7)
N1A C21A C22A N23A 178.8(4)
C21A C22A N23A C24A 0.3(7)
C22A N23A C24A C25A 0.5(7)
N23A C24A C25A C26A -1.5(7)
C22A C21A C26A C25A -1.0(6)
N1A C21A C26A C25A -179.7(4)
C24A C25A C26A C21A 1.7(7)
O1B C1B N1B C21B 1.5(7)
C11B C1B N1B C21B -178.7(4)
O1B C1B C11B C12B 28.6(6)
N1B C1B C11B C12B -151.1(4)
O1B C1B C11B C16B -149.6(4)
N1B C1B C11B C16B 30.6(6)
C16B C11B C12B C13B -0.4(6)
C1B C11B C12B C13B -178.8(4)
C11B C12B C13B C14B 1.7(7)
C12B C13B C14B C15B -1.4(7)
C12B C13B C14B C17B -179.8(4)
C13B C14B C15B C16B -0.1(7)
C17B C14B C15B C16B 178.3(4)
C14B C15B C16B C11B 1.4(7)
C12B C11B C16B C15B -1.1(6)
C1B C11B C16B C15B 177.1(4)
C1B N1B C21B C26B 34.9(6)
C1B N1B C21B C22B -147.6(4)
C26B C21B C22B N23B 0.1(7)
N1B C21B C22B N23B -177.5(4)
C21B C22B N23B C24B -0.5(6)
C22B N23B C24B C25B 0.4(7)
N23B C24B C25B C26B 0.1(7)
C22B C21B C26B C25B 0.4(6)
N1B C21B C26B C25B 177.9(4)
C24B C25B C26B C21B -0.5(6)
O1C C1C N1C C21C 6.9(7)
C11C C1C N1C C21C -172.3(4)
O1C C1C C11C C16C -153.0(4)
N1C C1C C11C C16C 26.2(6)
O1C C1C C11C C12C 24.6(6)
N1C C1C C11C C12C -156.1(4)
C16C C11C C12C C13C -1.9(6)
C1C C11C C12C C13C -179.5(4)
C11C C12C C13C C14C 1.9(6)
C12C C13C C14C C15C -0.8(6)
C12C C13C C14C C17C 178.4(4)
C13C C14C C15C C16C -0.4(6)
C17C C14C C15C C16C -179.6(4)
C12C C11C C16C C15C 0.6(6)
C1C C11C C16C C15C 178.2(4)
C14C C15C C16C C11C 0.5(6)
C1C N1C C21C C26C -30.1(6)
C1C N1C C21C C22C 151.4(4)
C26C C21C C22C N23C 0.9(7)
N1C C21C C22C N23C 179.5(4)
C21C C22C N23C C24C 0.1(7)
C22C N23C C24C C25C -0.4(7)
N23C C24C C25C C26C -0.3(7)
N1C C21C C26C C25C 180.0(4)
C22C C21C C26C C25C -1.4(6)
C24C C25C C26C C21C 1.2(6)
O1D C1D N1D C21D 8.0(6)
C11D C1D N1D C21D -172.3(4)
O1D C1D C11D C12D 24.3(6)
N1D C1D C11D C12D -155.5(4)
O1D C1D C11D C16D -152.8(4)
N1D C1D C11D C16D 27.5(6)
C16D C11D C12D C13D -1.8(6)
C1D C11D C12D C13D -179.0(4)
C11D C12D C13D C14D 1.8(7)
C12D C13D C14D C15D -0.8(7)
C12D C13D C14D C17D 179.2(4)
C13D C14D C15D C16D -0.1(6)
C17D C14D C15D C16D 179.9(4)
C14D C15D C16D C11D 0.0(6)
C12D C11D C16D C15D 0.9(6)
C1D C11D C16D C15D 177.9(4)
C1D N1D C21D C26D -31.4(6)
C1D N1D C21D C22D 150.2(4)
C26D C21D C22D N23D 0.7(7)
N1D C21D C22D N23D 179.1(4)
C21D C22D N23D C24D 0.4(7)
C22D N23D C24D C25D -0.3(7)
N23D C24D C25D C26D -0.9(7)
C22D C21D C26D C25D -1.8(6)
N1D C21D C26D C25D 179.8(4)
C24D C25D C26D C21D 1.9(6)
